data_7105098
loop_
_publ_author_name
'Chou-Fu Sheu'
'Szu-Miao Chen'
'Shih-Chi Wang'
'Gene-Hsiang Lee'
'Yi-Hung Liu'
'Yu Wang'

_publ_section_title
;
 The commensurate modulated structure of the metastable state in spin
 crossover complex [Fe(abpt)2(NCS)2]
;
_journal_name_full 'Chem. Commun.'
_journal_page_first 7512
_journal_page_last 7514
_journal_paper_doi 10.1039/b910378c
_journal_year 2009
_chemical_formula_moiety 'C26 H20 Fe N14 S2'
_chemical_formula_sum 'C26 H20 Fe N14 S2'
_chemical_formula_weight 648.53
_chemical_name_systematic
;
?
;
_space_group_IT_number 14
_symmetry_cell_setting monoclinic
_symmetry_space_group_name_Hall '-P 2ybc'
_symmetry_space_group_name_H-M 'P 1 21/c 1'
_atom_sites_solution_hydrogens geom
_atom_sites_solution_primary direct
_atom_sites_solution_secondary difmap
_audit_creation_method SHELXL-97
_cell_angle_alpha 90.000
_cell_angle_beta 106.809(7)
_cell_angle_gamma 90.000
_cell_formula_units_Z 4
_cell_length_a 10.8028(10)
_cell_length_b 15.9264(7)
_cell_length_c 17.4513(18)
_cell_measurement_reflns_used 10541
_cell_measurement_temperature 300(2)
_cell_measurement_theta_max 27.50
_cell_measurement_theta_min 1.77
_cell_volume 2874.1(4)
_computing_cell_refinement 'Denzo-SMN (Otwinowski & Minor, 1997)'
_computing_data_collection 'KappaCCD server software (Nonius, 1997)'
_computing_data_reduction 'Denzo-SMN (Otwinowski & Minor, 1997)'
_computing_molecular_graphics 'XP in SHELXTL/PC & Mercury 1.4.1 (CCDC)'
_computing_publication_material 'XIF in SHELXTL/PC'
_computing_structure_refinement 'SHELXL-97 (Sheldrick, 1997)'
_computing_structure_solution 'SHELXS-97 (Sheldrick, 1990)'
_diffrn_ambient_temperature 300(2)
_diffrn_measured_fraction_theta_full 0.999
_diffrn_measured_fraction_theta_max 0.999
_diffrn_measurement_device_type KappaCCD
_diffrn_measurement_method 'omega scans'
_diffrn_radiation_monochromator graphite
_diffrn_radiation_source 'fine-focus sealed tube'
_diffrn_radiation_type MoK\a
_diffrn_radiation_wavelength 0.71073
_diffrn_reflns_av_R_equivalents 0.0648
_diffrn_reflns_av_sigmaI/netI 0.0751
_diffrn_reflns_limit_h_max 14
_diffrn_reflns_limit_h_min -14
_diffrn_reflns_limit_k_max 17
_diffrn_reflns_limit_k_min -20
_diffrn_reflns_limit_l_max 21
_diffrn_reflns_limit_l_min -22
_diffrn_reflns_number 28211
_diffrn_reflns_theta_full 27.50
_diffrn_reflns_theta_max 27.50
_diffrn_reflns_theta_min 1.77
_exptl_absorpt_coefficient_mu 0.715
_exptl_absorpt_correction_T_max 0.95
_exptl_absorpt_correction_T_min 0.88
_exptl_absorpt_correction_type multi-scan
_exptl_absorpt_process_details 'SADABS (Sheldrick, 1997)'
_exptl_crystal_colour Red-brown
_exptl_crystal_density_diffrn 1.499
_exptl_crystal_density_method 'not measured'
_exptl_crystal_description Needle
_exptl_crystal_F_000 1328
_exptl_crystal_size_max 0.40
_exptl_crystal_size_mid 0.12
_exptl_crystal_size_min 0.08
_refine_diff_density_max 0.545
_refine_diff_density_min -0.554
_refine_diff_density_rms 0.056
_refine_ls_extinction_method none
_refine_ls_goodness_of_fit_ref 1.008
_refine_ls_hydrogen_treatment mixed
_refine_ls_matrix_type full
_refine_ls_number_parameters 407
_refine_ls_number_reflns 6581
_refine_ls_number_restraints 0
_refine_ls_restrained_S_all 1.008
_refine_ls_R_factor_all 0.1225
_refine_ls_R_factor_gt 0.0474
_refine_ls_shift/su_max 0.000
_refine_ls_shift/su_mean 0.000
_refine_ls_structure_factor_coef Fsqd
_refine_ls_weighting_details 'calc w=1/[\s^2^(Fo^2^)+(0.0404P)^2^+1.2809P] where P=(Fo^2^+2Fc^2^)/3'
_refine_ls_weighting_scheme calc
_refine_ls_wR_factor_gt 0.0859
_refine_ls_wR_factor_ref 0.1075
_reflns_number_gt 3630
_reflns_number_total 6581
_reflns_threshold_expression >2sigma(I)
_cod_data_source_file b910378c.txt
_cod_data_source_block PhaseD-300K
_cod_depositor_comments
;
The following automatic conversions were performed:
'_symmetry_cell_setting' value 'Monoclinic' changed to 'monoclinic'
according to '/home/saulius/struct/CIF-dictionaries/cif_core.dic'
dictionary named 'cif_core.dic' version 2.4.1 from 2010-06-29.

Automatic conversion script
Id: cif_fix_enum 1527 2010-12-29 10:47:43Z saulius 
;
_cod_original_sg_symbol_H-M 'P 21/c'
_cod_database_code 7105098

loop_
_symmetry_equiv_pos_as_xyz
'x, y, z'
'-x, y+1/2, -z+1/2'
'-x, -y, -z'
'x, -y-1/2, z-1/2'

loop_
_atom_site_label
_atom_site_type_symbol
_atom_site_fract_x
_atom_site_fract_y
_atom_site_fract_z
_atom_site_U_iso_or_equiv
_atom_site_adp_type
_atom_site_occupancy
_atom_site_symmetry_multiplicity
_atom_site_calc_flag
_atom_site_refinement_flags
_atom_site_disorder_assembly
_atom_site_disorder_group
Fe1 Fe 1.0000 0.0000 0.0000 0.03568(15) Uani 1 2 d S . .
S1 S 1.44232(9) 0.05034(8) 0.16922(6) 0.0894(4) Uani 1 1 d . . .
N1 N 0.9837(2) -0.10175(13) 0.08015(14) 0.0372(6) Uani 1 1 d . . .
N2 N 0.9155(2) 0.05804(13) 0.08432(13) 0.0379(6) Uani 1 1 d . . .
N3 N 1.1911(3) 0.02572(17) 0.07359(15) 0.0537(7) Uani 1 1 d . . .
N4 N 0.8727(2) 0.13669(14) 0.09720(14) 0.0405(6) Uani 1 1 d . . .
N5 N 0.7080(2) 0.18214(16) 0.24564(15) 0.0503(7) Uani 1 1 d . . .
N6 N 0.8278(2) 0.04773(14) 0.18117(13) 0.0350(5) Uani 1 1 d . . .
N7 N 0.7858(4) 0.01063(19) 0.2431(2) 0.0551(8) Uani 1 1 d . . .
H1N H 0.725(5) 0.038(3) 0.246(3) 0.12(2) Uiso 1 1 d . . .
H2N H 0.846(5) 0.028(3) 0.287(3) 0.13(2) Uiso 1 1 d . . .
C1 C 1.0240(3) -0.18000(18) 0.07623(18) 0.0465(8) Uani 1 1 d . . .
H1A H 1.0652 -0.1927 0.0377 0.056 Uiso 1 1 calc R . .
C2 C 1.0081(3) -0.24314(19) 0.1262(2) 0.0516(8) Uani 1 1 d . . .
H2A H 1.0369 -0.2973 0.1213 0.062 Uiso 1 1 calc R . .
C3 C 0.9487(3) -0.22403(19) 0.1834(2) 0.0547(9) Uani 1 1 d . . .
H3A H 0.9361 -0.2655 0.2180 0.066 Uiso 1 1 calc R . .
C4 C 0.9075(3) -0.14298(18) 0.18958(18) 0.0494(8) Uani 1 1 d . . .
H4B H 0.8678 -0.1289 0.2286 0.059 Uiso 1 1 calc R . .
C5 C 0.9261(2) -0.08336(16) 0.13699(16) 0.0361(7) Uani 1 1 d . . .
C6 C 0.8883(2) 0.00543(17) 0.13508(15) 0.0338(6) Uani 1 1 d . . .
C7 C 0.8202(3) 0.12928(17) 0.15611(16) 0.0361(7) Uani 1 1 d . . .
C8 C 0.7654(3) 0.19959(18) 0.18926(17) 0.0385(7) Uani 1 1 d . . .
C9 C 0.7757(3) 0.28016(19) 0.1626(2) 0.0521(8) Uani 1 1 d . . .
H9A H 0.8140 0.2899 0.1221 0.063 Uiso 1 1 calc R . .
C10 C 0.7285(3) 0.3457(2) 0.1970(2) 0.0647(10) Uani 1 1 d . . .
H10A H 0.7349 0.4007 0.1804 0.078 Uiso 1 1 calc R . .
C11 C 0.6721(3) 0.3290(2) 0.2558(2) 0.0628(10) Uani 1 1 d . . .
H11A H 0.6410 0.3723 0.2808 0.075 Uiso 1 1 calc R . .
C12 C 0.6623(4) 0.2479(3) 0.2771(2) 0.0671(10) Uani 1 1 d . . .
H12A H 0.6212 0.2372 0.3161 0.080 Uiso 1 1 calc R . .
C13 C 1.2951(3) 0.03450(19) 0.11345(19) 0.0468(8) Uani 1 1 d . . .
Fe2 Fe 1.0000 0.0000 0.5000 0.03520(15) Uani 1 2 d S . .
S2 S 1.16722(8) 0.06799(5) 0.27670(5) 0.0512(2) Uani 1 1 d . . .
N8 N 0.8687(2) -0.09753(13) 0.42912(13) 0.0371(6) Uani 1 1 d . . .
N9 N 0.8143(2) 0.06013(14) 0.45791(14) 0.0417(6) Uani 1 1 d . . .
N10 N 1.0534(3) 0.03632(16) 0.39741(16) 0.0528(7) Uani 1 1 d . . .
N11 N 0.7646(2) 0.13486(15) 0.47492(14) 0.0454(6) Uani 1 1 d . . .
N12 N 0.4278(3) 0.16707(18) 0.45321(16) 0.0603(8) Uani 1 1 d . . .
N13 N 0.6050(2) 0.05028(15) 0.41543(14) 0.0406(6) Uani 1 1 d . . .
N14 N 0.4802(3) 0.01622(19) 0.3794(2) 0.0595(8) Uani 1 1 d . . .
H3N H 0.434(3) 0.045(2) 0.401(2) 0.071(13) Uiso 1 1 d . . .
H4N H 0.469(4) 0.030(3) 0.327(3) 0.118(19) Uiso 1 1 d . . .
C14 C 0.9040(3) -0.17462(18) 0.41317(17) 0.0451(8) Uani 1 1 d . . .
H14A H 0.9909 -0.1892 0.4319 0.054 Uiso 1 1 calc R . .
C15 C 0.8180(3) -0.23330(19) 0.3704(2) 0.0566(9) Uani 1 1 d . . .
H15A H 0.8457 -0.2862 0.3600 0.068 Uiso 1 1 calc R . .
C16 C 0.6904(4) -0.2112(2) 0.3436(2) 0.0687(10) Uani 1 1 d . . .
H16A H 0.6295 -0.2497 0.3154 0.082 Uiso 1 1 calc R . .
C17 C 0.6517(3) -0.1320(2) 0.3584(2) 0.0575(9) Uani 1 1 d . . .
H17A H 0.5654 -0.1162 0.3393 0.069 Uiso 1 1 calc R . .
C18 C 0.7426(3) -0.07674(17) 0.40180(16) 0.0378(7) Uani 1 1 d . . .
C19 C 0.7180(2) 0.00929(17) 0.42320(16) 0.0366(7) Uani 1 1 d . . .
C20 C 0.6381(3) 0.12765(18) 0.44862(16) 0.0405(7) Uani 1 1 d . . .
C21 C 0.5476(3) 0.1932(2) 0.45744(17) 0.0474(8) Uani 1 1 d . . .
C22 C 0.5877(3) 0.2754(2) 0.4708(2) 0.0637(10) Uani 1 1 d . . .
H22A H 0.6714 0.2911 0.4725 0.076 Uiso 1 1 calc R . .
C23 C 0.4991(4) 0.3341(3) 0.4815(2) 0.0831(13) Uani 1 1 d . . .
H23A H 0.5225 0.3901 0.4913 0.100 Uiso 1 1 calc R . .
C24 C 0.3766(4) 0.3078(3) 0.4773(2) 0.0845(14) Uani 1 1 d . . .
H24A H 0.3156 0.3458 0.4843 0.101 Uiso 1 1 calc R . .
C25 C 0.3450(4) 0.2250(3) 0.4627(2) 0.0773(12) Uani 1 1 d . . .
H25A H 0.2610 0.2084 0.4592 0.093 Uiso 1 1 calc R . .
C26 C 1.1019(3) 0.04968(17) 0.34764(18) 0.0403(7) Uani 1 1 d . . .

loop_
_atom_site_aniso_label
_atom_site_aniso_U_11
_atom_site_aniso_U_22
_atom_site_aniso_U_33
_atom_site_aniso_U_23
_atom_site_aniso_U_13
_atom_site_aniso_U_12
Fe1 0.0379(3) 0.0339(3) 0.0355(3) 0.0008(3) 0.0110(2) 0.0001(3)
S1 0.0412(5) 0.1368(10) 0.0787(7) 0.0266(7) -0.0006(5) -0.0190(6)
N1 0.0366(13) 0.0314(13) 0.0414(14) 0.0001(11) 0.0078(11) 0.0001(11)
N2 0.0457(14) 0.0304(13) 0.0397(14) 0.0042(11) 0.0156(11) 0.0031(11)
N3 0.0443(16) 0.0663(18) 0.0469(17) 0.0006(13) 0.0075(13) -0.0050(14)
N4 0.0490(15) 0.0328(14) 0.0418(15) 0.0025(11) 0.0164(12) 0.0042(11)
N5 0.0543(16) 0.0520(17) 0.0470(16) -0.0025(13) 0.0188(13) 0.0072(13)
N6 0.0353(13) 0.0362(14) 0.0342(13) 0.0062(11) 0.0112(10) 0.0000(11)
N7 0.0592(19) 0.060(2) 0.055(2) 0.0176(16) 0.0297(16) 0.0080(18)
C1 0.0480(19) 0.0379(18) 0.050(2) -0.0037(16) 0.0088(15) 0.0020(15)
C2 0.0515(19) 0.0326(17) 0.061(2) -0.0001(17) 0.0014(17) -0.0024(15)
C3 0.063(2) 0.0381(19) 0.059(2) 0.0154(16) 0.0106(18) -0.0056(16)
C4 0.056(2) 0.0426(19) 0.049(2) 0.0090(15) 0.0154(16) -0.0023(16)
C5 0.0332(15) 0.0324(17) 0.0385(17) 0.0002(13) 0.0038(13) -0.0032(13)
C6 0.0328(14) 0.0360(16) 0.0307(15) 0.0009(14) 0.0063(11) -0.0017(13)
C7 0.0337(15) 0.0381(17) 0.0352(17) 0.0013(14) 0.0083(13) 0.0003(13)
C8 0.0310(15) 0.0442(19) 0.0370(17) -0.0016(14) 0.0046(13) 0.0032(13)
C9 0.055(2) 0.0421(18) 0.061(2) 0.0038(16) 0.0192(17) 0.0072(16)
C10 0.060(2) 0.044(2) 0.082(3) 0.0001(19) 0.009(2) 0.0126(17)
C11 0.061(2) 0.063(3) 0.057(2) -0.0141(19) 0.0044(19) 0.0234(19)
C12 0.075(3) 0.077(3) 0.054(2) -0.001(2) 0.0257(19) 0.023(2)
C13 0.0480(19) 0.0485(18) 0.0449(19) 0.0073(15) 0.0149(16) -0.0037(16)
Fe2 0.0272(3) 0.0385(3) 0.0398(3) -0.0027(3) 0.0095(2) 0.0025(3)
S2 0.0520(5) 0.0561(5) 0.0500(5) 0.0043(4) 0.0220(4) 0.0047(4)
N8 0.0354(13) 0.0353(14) 0.0417(14) 0.0009(11) 0.0131(11) 0.0028(11)
N9 0.0311(13) 0.0407(14) 0.0514(16) -0.0083(12) 0.0088(11) 0.0036(12)
N10 0.0554(17) 0.0579(17) 0.0502(17) 0.0015(14) 0.0233(14) 0.0002(14)
N11 0.0342(14) 0.0434(15) 0.0547(16) -0.0106(12) 0.0068(12) 0.0072(11)
N12 0.0414(17) 0.081(2) 0.0573(18) 0.0020(15) 0.0125(13) 0.0227(15)
N13 0.0265(13) 0.0473(16) 0.0441(15) -0.0012(12) 0.0039(11) 0.0016(11)
N14 0.0288(15) 0.064(2) 0.079(3) -0.0100(19) 0.0037(15) -0.0001(14)
C14 0.0449(18) 0.0455(19) 0.0474(19) 0.0004(15) 0.0171(15) 0.0069(15)
C15 0.065(2) 0.039(2) 0.067(2) -0.0112(17) 0.0211(19) -0.0001(17)
C16 0.065(3) 0.053(2) 0.082(3) -0.019(2) 0.011(2) -0.0111(19)
C17 0.0400(18) 0.053(2) 0.072(2) -0.0113(18) 0.0039(16) -0.0032(16)
C18 0.0357(16) 0.0380(17) 0.0385(17) 0.0000(13) 0.0091(13) -0.0003(13)
C19 0.0277(14) 0.0431(18) 0.0367(16) 0.0009(14) 0.0055(12) 0.0035(14)
C20 0.0345(17) 0.0469(18) 0.0379(17) -0.0015(14) 0.0069(13) 0.0085(14)
C21 0.0391(18) 0.062(2) 0.0378(18) -0.0058(16) 0.0056(14) 0.0148(16)
C22 0.056(2) 0.064(2) 0.066(2) -0.0166(19) 0.0091(18) 0.0147(18)
C23 0.088(3) 0.069(3) 0.080(3) -0.025(2) 0.005(2) 0.033(2)
C24 0.069(3) 0.110(4) 0.068(3) -0.014(2) 0.009(2) 0.055(3)
C25 0.052(2) 0.108(3) 0.070(3) -0.005(2) 0.0152(19) 0.031(2)
C26 0.0369(16) 0.0372(17) 0.0438(19) -0.0044(15) 0.0069(14) 0.0016(13)

loop_
_atom_type_symbol
_atom_type_description
_atom_type_scat_dispersion_real
_atom_type_scat_dispersion_imag
_atom_type_scat_source
C C 0.0033 0.0016 'International Tables Vol C Tables 4.2.6.8 and 6.1.1.4'
H H 0.0000 0.0000 'International Tables Vol C Tables 4.2.6.8 and 6.1.1.4'
N N 0.0061 0.0033 'International Tables Vol C Tables 4.2.6.8 and 6.1.1.4'
S S 0.1246 0.1234 'International Tables Vol C Tables 4.2.6.8 and 6.1.1.4'
Fe Fe 0.3463 0.8444 'International Tables Vol C Tables 4.2.6.8 and 6.1.1.4'

loop_
_geom_angle_atom_site_label_1
_geom_angle_atom_site_label_2
_geom_angle_atom_site_label_3
_geom_angle
_geom_angle_site_symmetry_1
_geom_angle_site_symmetry_3
_geom_angle_publ_flag
N3 Fe1 N3 180.0(2) 3_755 . ?
N3 Fe1 N2 88.06(9) 3_755 . ?
N3 Fe1 N2 91.94(9) . . ?
N3 Fe1 N2 91.94(9) 3_755 3_755 ?
N3 Fe1 N2 88.06(9) . 3_755 ?
N2 Fe1 N2 180.00(14) . 3_755 ?
N3 Fe1 N1 89.99(9) 3_755 . ?
N3 Fe1 N1 90.01(9) . . ?
N2 Fe1 N1 75.62(8) . . ?
N2 Fe1 N1 104.38(8) 3_755 . ?
N3 Fe1 N1 90.01(9) 3_755 3_755 ?
N3 Fe1 N1 89.99(9) . 3_755 ?
N2 Fe1 N1 104.38(8) . 3_755 ?
N2 Fe1 N1 75.62(8) 3_755 3_755 ?
N1 Fe1 N1 180.00(15) . 3_755 ?
C1 N1 C5 118.1(2) . . ?
C1 N1 Fe1 125.1(2) . . ?
C5 N1 Fe1 116.81(17) . . ?
C6 N2 N4 108.6(2) . . ?
C6 N2 Fe1 114.15(17) . . ?
N4 N2 Fe1 137.03(17) . . ?
C13 N3 Fe1 175.9(3) . . ?
C7 N4 N2 106.7(2) . . ?
C8 N5 C12 116.3(3) . . ?
C6 N6 C7 106.1(2) . . ?
C6 N6 N7 124.2(2) . . ?
C7 N6 N7 129.7(2) . . ?
N6 N7 H1N 106(3) . . ?
N6 N7 H2N 102(3) . . ?
H1N N7 H2N 100(4) . . ?
N1 C1 C2 123.4(3) . . ?
N1 C1 H1A 118.3 . . ?
C2 C1 H1A 118.3 . . ?
C3 C2 C1 118.1(3) . . ?
C3 C2 H2A 120.9 . . ?
C1 C2 H2A 120.9 . . ?
C2 C3 C4 119.7(3) . . ?
C2 C3 H3A 120.2 . . ?
C4 C3 H3A 120.2 . . ?
C5 C4 C3 118.8(3) . . ?
C5 C4 H4B 120.6 . . ?
C3 C4 H4B 120.6 . . ?
N1 C5 C4 122.0(3) . . ?
N1 C5 C6 112.2(2) . . ?
C4 C5 C6 125.9(3) . . ?
N2 C6 N6 108.9(2) . . ?
N2 C6 C5 121.0(2) . . ?
N6 C6 C5 130.1(2) . . ?
N4 C7 N6 109.6(2) . . ?
N4 C7 C8 123.8(3) . . ?
N6 C7 C8 126.6(2) . . ?
N5 C8 C9 122.8(3) . . ?
N5 C8 C7 117.4(3) . . ?
C9 C8 C7 119.8(3) . . ?
C10 C9 C8 118.9(3) . . ?
C10 C9 H9A 120.6 . . ?
C8 C9 H9A 120.6 . . ?
C11 C10 C9 118.9(3) . . ?
C11 C10 H10A 120.6 . . ?
C9 C10 H10A 120.6 . . ?
C12 C11 C10 118.7(3) . . ?
C12 C11 H11A 120.7 . . ?
C10 C11 H11A 120.7 . . ?
N5 C12 C11 124.4(3) . . ?
N5 C12 H12A 117.8 . . ?
C11 C12 H12A 117.8 . . ?
N3 C13 S1 178.0(3) . . ?
N10 Fe2 N10 180.000(1) 3_756 . ?
N10 Fe2 N9 92.58(9) 3_756 3_756 ?
N10 Fe2 N9 87.42(9) . 3_756 ?
N10 Fe2 N9 87.42(9) 3_756 . ?
N10 Fe2 N9 92.58(9) . . ?
N9 Fe2 N9 180.0 3_756 . ?
N10 Fe2 N8 89.64(9) 3_756 . ?
N10 Fe2 N8 90.36(9) . . ?
N9 Fe2 N8 105.12(8) 3_756 . ?
N9 Fe2 N8 74.88(8) . . ?
N10 Fe2 N8 90.36(9) 3_756 3_756 ?
N10 Fe2 N8 89.64(9) . 3_756 ?
N9 Fe2 N8 74.88(8) 3_756 3_756 ?
N9 Fe2 N8 105.12(8) . 3_756 ?
N8 Fe2 N8 180.00(11) . 3_756 ?
C14 N8 C18 118.1(2) . . ?
C14 N8 Fe2 125.63(19) . . ?
C18 N8 Fe2 116.24(17) . . ?
C19 N9 N11 109.0(2) . . ?
C19 N9 Fe2 114.66(17) . . ?
N11 N9 Fe2 134.13(17) . . ?
C26 N10 Fe2 168.6(3) . . ?
C20 N11 N9 106.3(2) . . ?
C25 N12 C21 116.8(3) . . ?
C19 N13 C20 106.0(2) . . ?
C19 N13 N14 124.9(2) . . ?
C20 N13 N14 129.1(2) . . ?
N13 N14 H3N 102(2) . . ?
N13 N14 H4N 101(3) . . ?
H3N N14 H4N 113(4) . . ?
N8 C14 C15 123.2(3) . . ?
N8 C14 H14A 118.4 . . ?
C15 C14 H14A 118.4 . . ?
C16 C15 C14 117.8(3) . . ?
C16 C15 H15A 121.1 . . ?
C14 C15 H15A 121.1 . . ?
C15 C16 C17 120.2(3) . . ?
C15 C16 H16A 119.9 . . ?
C17 C16 H16A 119.9 . . ?
C18 C17 C16 119.0(3) . . ?
C18 C17 H17A 120.5 . . ?
C16 C17 H17A 120.5 . . ?
N8 C18 C17 121.8(3) . . ?
N8 C18 C19 112.3(2) . . ?
C17 C18 C19 126.0(3) . . ?
N9 C19 N13 108.5(2) . . ?
N9 C19 C18 120.9(2) . . ?
N13 C19 C18 130.5(2) . . ?
N11 C20 N13 110.2(2) . . ?
N11 C20 C21 123.9(3) . . ?
N13 C20 C21 125.9(3) . . ?
N12 C21 C22 123.8(3) . . ?
N12 C21 C20 115.7(3) . . ?
C22 C21 C20 120.5(3) . . ?
C21 C22 C23 117.9(3) . . ?
C21 C22 H22A 121.1 . . ?
C23 C22 H22A 121.1 . . ?
C24 C23 C22 118.7(4) . . ?
C24 C23 H23A 120.7 . . ?
C22 C23 H23A 120.7 . . ?
C25 C24 C23 119.4(3) . . ?
C25 C24 H24A 120.3 . . ?
C23 C24 H24A 120.3 . . ?
N12 C25 C24 123.5(4) . . ?
N12 C25 H25A 118.2 . . ?
C24 C25 H25A 118.2 . . ?
N10 C26 S2 178.9(3) . . ?

loop_
_geom_bond_atom_site_label_1
_geom_bond_atom_site_label_2
_geom_bond_distance
_geom_bond_site_symmetry_2
_geom_bond_publ_flag
Fe1 N3 2.132(3) 3_755 ?
Fe1 N3 2.132(3) . ?
Fe1 N2 2.152(2) . ?
Fe1 N2 2.152(2) 3_755 ?
Fe1 N1 2.181(2) . ?
Fe1 N1 2.181(2) 3_755 ?
S1 C13 1.627(3) . ?
N1 C1 1.329(3) . ?
N1 C5 1.347(3) . ?
N2 C6 1.313(3) . ?
N2 N4 1.376(3) . ?
N3 C13 1.146(4) . ?
N4 C7 1.316(3) . ?
N5 C8 1.335(3) . ?
N5 C12 1.341(4) . ?
N6 C6 1.353(3) . ?
N6 C7 1.365(3) . ?
N6 N7 1.416(3) . ?
N7 H1N 0.81(5) . ?
N7 H2N 0.89(5) . ?
C1 C2 1.374(4) . ?
C1 H1A 0.9300 . ?
C2 C3 1.368(4) . ?
C2 H2A 0.9300 . ?
C3 C4 1.380(4) . ?
C3 H3A 0.9300 . ?
C4 C5 1.375(4) . ?
C4 H4B 0.9300 . ?
C5 C6 1.470(4) . ?
C7 C8 1.462(4) . ?
C8 C9 1.380(4) . ?
C9 C10 1.375(4) . ?
C9 H9A 0.9300 . ?
C10 C11 1.362(5) . ?
C10 H10A 0.9300 . ?
C11 C12 1.355(5) . ?
C11 H11A 0.9300 . ?
C12 H12A 0.9300 . ?
Fe2 N10 2.114(3) 3_756 ?
Fe2 N10 2.114(3) . ?
Fe2 N9 2.152(2) 3_756 ?
Fe2 N9 2.152(2) . ?
Fe2 N8 2.222(2) . ?
Fe2 N8 2.222(2) 3_756 ?
S2 C26 1.619(3) . ?
N8 C14 1.339(3) . ?
N8 C18 1.349(3) . ?
N9 C19 1.319(3) . ?
N9 N11 1.373(3) . ?
N10 C26 1.156(3) . ?
N11 C20 1.315(3) . ?
N12 C25 1.328(4) . ?
N12 C21 1.341(4) . ?
N13 C19 1.356(3) . ?
N13 C20 1.365(3) . ?
N13 N14 1.421(3) . ?
N14 H3N 0.84(3) . ?
N14 H4N 0.91(4) . ?
C14 C15 1.376(4) . ?
C14 H14A 0.9300 . ?
C15 C16 1.368(5) . ?
C15 H15A 0.9300 . ?
C16 C17 1.376(4) . ?
C16 H16A 0.9300 . ?
C17 C18 1.371(4) . ?
C17 H17A 0.9300 . ?
C18 C19 1.465(4) . ?
C20 C21 1.468(4) . ?
C21 C22 1.377(4) . ?
C22 C23 1.388(5) . ?
C22 H22A 0.9300 . ?
C23 C24 1.370(6) . ?
C23 H23A 0.9300 . ?
C24 C25 1.367(6) . ?
C24 H24A 0.9300 . ?
C25 H25A 0.9300 . ?
